data_4119081
loop_
_publ_author_name
'Chisholm, Malcolm H.'
'Gallucci, Judith'
'Hadad, Christopher M.'
'Huffman, John C.'
'Wilson, Paul J.'

_publ_section_title
;
 M2(hpp)4Cl2and M2(hpp)4, Where M = Mo and W:&#x00A0; Preparations,
 Structure and Bonding, and Comparisons with C2, C2H2, and C2Cl2and the
 Hypothetical Molecules M2(hpp)4(H)2&#x2020;
;
_journal_issue 51
_journal_name_full 'Journal of the American Chemical Society'
_journal_page_first 16040
_journal_page_last 16049
_journal_paper_doi 10.1021/ja0301065
_journal_volume 125
_journal_year 2003
_chemical_formula_sum 'C28 H48 Cl2 Mo2 N12'
_chemical_formula_weight 815.56
_chemical_name_systematic
; 
 ? 
;
_space_group_IT_number 87
_symmetry_cell_setting tetragonal
_symmetry_space_group_name_Hall '-I 4'
_symmetry_space_group_name_H-M 'I 4/m'
_atom_sites_solution_hydrogens geom
_atom_sites_solution_primary heavy
_atom_sites_solution_secondary difmap
_audit_creation_method 'SHELXL--93 and manual editing'
_cell_angle_alpha 90.00
_cell_angle_beta 90.00
_cell_angle_gamma 90.00
_cell_formula_units_Z 2
_cell_length_a 9.9752(2)
_cell_length_b 9.9752(2)
_cell_length_c 15.8828(2)
_cell_measurement_temperature 150
_cell_volume 1580.41(5)
_computing_cell_refinement 'DENZO (Otwinowski & Minor, 1997)'
_computing_data_collection 'COLLECT (Nonius, 1999)'
_computing_data_reduction 'DENZO (Otwinowski & Minor, 1997)'
_computing_structure_refinement 'SHELXL-93 (Sheldrick, 1993)'
_computing_structure_solution 'SHELXS-86 (Sheldrick, 1990)'
_diffrn_ambient_temperature 150
_diffrn_measurement_device 'Nonius Kappa CCD'
_diffrn_measurement_method 'omega scans'
_diffrn_radiation_monochromator graphite
_diffrn_radiation_source 'fine-focus sealed tube'
_diffrn_radiation_type MoK\a
_diffrn_radiation_wavelength 0.71073
_diffrn_reflns_av_R_equivalents 0.0372
_diffrn_reflns_av_sigmaI/netI 0.0162
_diffrn_reflns_limit_h_max 12
_diffrn_reflns_limit_h_min -12
_diffrn_reflns_limit_k_max 12
_diffrn_reflns_limit_k_min -12
_diffrn_reflns_limit_l_max 20
_diffrn_reflns_limit_l_min -17
_diffrn_reflns_number 19905
_diffrn_reflns_theta_max 27.47
_diffrn_reflns_theta_min 2.41
_exptl_absorpt_coefficient_mu 1.005
_exptl_absorpt_correction_T_max 0.942
_exptl_absorpt_correction_T_min 0.896
_exptl_absorpt_correction_type Sortav
_exptl_crystal_colour 'dark brown'
_exptl_crystal_density_diffrn 1.714
_exptl_crystal_description chunk
_exptl_crystal_F_000 836
_exptl_crystal_size_max 0.15
_exptl_crystal_size_mid 0.15
_exptl_crystal_size_min 0.08
_refine_diff_density_max 0.556
_refine_diff_density_min -0.384
_refine_diff_density_rms 0.072
_refine_ls_extinction_method none
_refine_ls_goodness_of_fit_all 1.137
_refine_ls_goodness_of_fit_obs 1.146
_refine_ls_hydrogen_treatment constr
_refine_ls_matrix_type full
_refine_ls_number_parameters 72
_refine_ls_number_reflns 942
_refine_ls_number_restraints 5
_refine_ls_restrained_S_all 1.142
_refine_ls_restrained_S_obs 1.151
_refine_ls_R_factor_all 0.0311
_refine_ls_R_factor_obs 0.0275
_refine_ls_shift/esd_max 0.000
_refine_ls_shift/esd_mean 0.000
_refine_ls_structure_factor_coef Fsqd
_refine_ls_weighting_details 'w=1/[\s^2^(Fo^2^)+(0.0332P)^2^+3.6035P] where P=(Fo^2^+2Fc^2^)/3'
_refine_ls_weighting_scheme calc
_refine_ls_wR_factor_all 0.0719
_refine_ls_wR_factor_obs 0.0706
_reflns_number_observed 897
_reflns_number_total 942
_reflns_observed_criterion >2sigma(I)
_cod_data_source_file ja0301065sup1.cif
_cod_data_source_block shelxl
_cod_depositor_comments
;
The following automatic conversions were performed:

'_refine_ls_weighting_scheme' value 'calc
w=1/[\s^2^(Fo^2^)+(0.0332P)^2^+3.6035P] where P=(Fo^2^+2Fc^2^)/3' was
changed to 'calc'. New tag '_refine_ls_weighting_details' was
created. The value of the new tag was set to
'w=1/[\s^2^(Fo^2^)+(0.0332P)^2^+3.6035P] where P=(Fo^2^+2Fc^2^)/3'.

Automatic conversion script
Id: cif_fix_values 3143 2015-03-26 13:38:13Z robertas 
;
_cod_database_code 4119081

loop_
_symmetry_equiv_pos_as_xyz
'x, y, z'
'-x, -y, z'
'-y, x, z'
'y, -x, z'
'x+1/2, y+1/2, z+1/2'
'-x+1/2, -y+1/2, z+1/2'
'-y+1/2, x+1/2, z+1/2'
'y+1/2, -x+1/2, z+1/2'
'-x, -y, -z'
'x, y, -z'
'y, -x, -z'
'-y, x, -z'
'-x+1/2, -y+1/2, -z+1/2'
'x+1/2, y+1/2, -z+1/2'
'y+1/2, -x+1/2, -z+1/2'
'-y+1/2, x+1/2, -z+1/2'

loop_
_atom_site_aniso_label
_atom_site_aniso_U_11
_atom_site_aniso_U_22
_atom_site_aniso_U_33
_atom_site_aniso_U_23
_atom_site_aniso_U_13
_atom_site_aniso_U_12
Mo 0.0263(2) 0.0263(2) 0.0178(2) 0.000 0.000 0.000
Cl 0.0441(5) 0.0441(5) 0.0430(8) 0.000 0.000 0.000
C2 0.037(3) 0.024(2) 0.020(2) -0.003(2) 0.001(2) 0.003(2)
C3 0.038(3) 0.043(4) 0.026(3) -0.007(3) 0.010(2) 0.000(3)
C2A 0.036(3) 0.044(3) 0.020(2) 0.006(2) 0.004(2) 0.003(2)
C3A 0.055(4) 0.045(4) 0.028(3) -0.005(3) 0.018(3) 0.010(4)
C4 0.0373(14) 0.048(2) 0.040(2) -0.0048(12) 0.0076(12) 0.0155(12)
N5 0.0294(14) 0.0323(15) 0.028(2) 0.000 0.000 0.0063(12)
C10 0.027(2) 0.0220(15) 0.025(2) 0.000 0.000 -0.0022(12)

loop_
_atom_site_label
_atom_site_type_symbol
_atom_site_fract_x
_atom_site_fract_y
_atom_site_fract_z
_atom_site_U_iso_or_equiv
_atom_site_thermal_displace_type
_atom_site_occupancy
_atom_site_calc_flag
_atom_site_refinement_flags
_atom_site_disorder_group
Mo Mo 0.0000 0.0000 0.06834(2) 0.02347(15) Uani 1 d SD .
Cl Cl 0.0000 0.0000 0.26405(10) 0.0437(3) Uani 1 d S .
N1 N -0.1814(5) 0.1096(6) 0.0750(3) 0.0233(14) Uiso 0.50 d PD 1
C2 C -0.2385(5) 0.1706(5) 0.1511(3) 0.0270(10) Uani 0.50 d PD 1
H1 H -0.2219(5) 0.2685(5) 0.1503(3) 0.032 Uiso 0.50 calc PR 1
H2 H -0.1937(5) 0.1330(5) 0.2015(3) 0.032 Uiso 0.50 calc PR 1
C3 C -0.3858(6) 0.1450(7) 0.1564(4) 0.0354(14) Uani 0.50 d PD 1
H3 H -0.4234(6) 0.1836(7) 0.2087(4) 0.042 Uiso 0.50 calc PR 1
H4 H -0.4045(6) 0.0475(7) 0.1555(4) 0.042 Uiso 0.50 calc PR 1
N1A N -0.1940(5) 0.0811(6) 0.0696(3) 0.0212(13) Uiso 0.50 d PD 2
C2A C -0.2782(5) 0.0829(6) 0.1438(3) 0.0332(11) Uani 0.50 d PD 2
H5 H -0.2213(5) 0.0731(6) 0.1945(3) 0.040 Uiso 0.50 calc PR 2
H6 H -0.3403(5) 0.0055(6) 0.1419(3) 0.040 Uiso 0.50 calc PR 2
C3A C -0.3563(8) 0.2072(8) 0.1505(4) 0.043(2) Uani 0.50 d PD 2
H7 H -0.2955(8) 0.2856(8) 0.1513(4) 0.051 Uiso 0.50 calc PR 2
H8 H -0.4091(8) 0.2071(8) 0.2033(4) 0.051 Uiso 0.50 calc PR 2
C4 C -0.4478(3) 0.2155(3) 0.0764(2) 0.0419(7) Uani 1 d D .
H9 H -0.5421(3) 0.1865(3) 0.0697(2) 0.050 Uiso 0.50 calc PR 1
H10 H -0.4475(3) 0.3138(3) 0.0850(2) 0.050 Uiso 0.50 calc PR 1
H11 H -0.5230(3) 0.1516(3) 0.0835(2) 0.050 Uiso 0.50 calc PR 2
H12 H -0.4856(3) 0.3070(3) 0.0721(2) 0.050 Uiso 0.50 calc PR 2
N5 N -0.3734(3) 0.1835(3) 0.0000 0.0299(6) Uani 1 d S .
C10 C -0.2508(3) 0.1248(3) 0.0000 0.0246(6) Uani 1 d SD .

loop_
_atom_type_symbol
_atom_type_description
_atom_type_scat_dispersion_real
_atom_type_scat_dispersion_imag
_atom_type_scat_source
Mo Mo -1.6832 0.6857 'International Tables Vol C Tables 4.2.6.8 and 6.1.1.4'
Cl Cl 0.1484 0.1585 'International Tables Vol C Tables 4.2.6.8 and 6.1.1.4'
C C 0.0033 0.0016 'International Tables Vol C Tables 4.2.6.8 and 6.1.1.4'
H H 0.0000 0.0000 'International Tables Vol C Tables 4.2.6.8 and 6.1.1.4'
N N 0.0061 0.0033 'International Tables Vol C Tables 4.2.6.8 and 6.1.1.4'

loop_
_geom_angle_atom_site_label_1
_geom_angle_atom_site_label_2
_geom_angle_atom_site_label_3
_geom_angle
_geom_angle_site_symmetry_1
_geom_angle_site_symmetry_3
N1A Mo N1A 178.9(3) . 2
N1A Mo N1A 89.994(3) . 4
N1A Mo N1A 89.996(2) 2 4
N1A Mo N1A 89.995(2) . 3
N1A Mo N1A 89.995(2) 2 3
N1A Mo N1A 178.9(3) 4 3
N1 Mo N1 89.856(14) 2 4
N1 Mo N1 89.856(14) 2 3
N1 Mo N1 174.2(3) 4 3
N1 Mo N1 174.2(3) 2 .
N1 Mo N1 89.855(14) 4 .
N1 Mo N1 89.855(14) 3 .
N1A Mo Mo 90.53(13) . 9
N1A Mo Mo 90.53(13) 2 9
N1A Mo Mo 90.53(13) 4 9
N1A Mo Mo 90.53(13) 3 9
N1 Mo Mo 92.88(14) 2 9
N1 Mo Mo 92.88(14) 4 9
N1 Mo Mo 92.88(14) 3 9
N1 Mo Mo 92.88(14) . 9
C10 N1 C2 118.0(4) . .
C10 N1 Mo 116.1(3) . .
C2 N1 Mo 125.9(4) . .
N1 C2 C3 110.9(5) . .
N1 C2 H1 109.5(3) . .
C3 C2 H1 109.5(4) . .
N1 C2 H2 109.5(3) . .
C3 C2 H2 109.5(3) . .
H1 C2 H2 108.1 . .
C2 C3 C4 105.4(5) . .
C2 C3 H3 110.7(3) . .
C4 C3 H3 110.7(3) . .
C2 C3 H4 110.7(4) . .
C4 C3 H4 110.7(3) . .
H3 C3 H4 108.8 . .
C10 N1A C2A 115.5(4) . .
C10 N1A Mo 121.1(3) . .
C2A N1A Mo 123.2(3) . .
N1A C2A C3A 112.2(5) . .
N1A C2A H5 109.2(3) . .
C3A C2A H5 109.2(4) . .
N1A C2A H6 109.2(3) . .
C3A C2A H6 109.2(4) . .
H5 C2A H6 107.9 . .
C2A C3A C4 108.3(5) . .
C2A C3A H7 110.0(4) . .
C4 C3A H7 110.0(3) . .
C2A C3A H8 110.0(3) . .
C4 C3A H8 110.0(3) . .
H7 C3A H8 108.4 . .
N5 C4 C3A 109.4(3) . .
N5 C4 C3 111.8(3) . .
N5 C4 H9 109.2(2) . .
C3 C4 H9 109.2(3) . .
N5 C4 H10 109.2(2) . .
C3 C4 H10 109.2(3) . .
H9 C4 H10 107.9 . .
N5 C4 H11 109.8(2) . .
C3A C4 H11 109.8(3) . .
N5 C4 H12 109.8(2) . .
C3A C4 H12 109.8(3) . .
H11 C4 H12 108.2 . .
C10 N5 C4 123.63(15) . 10
C10 N5 C4 123.63(15) . .
C4 N5 C4 112.7(3) 10 .
N1A C10 N1A 114.2(5) 10 .
N1A C10 N5 122.1(2) 10 .
N1A C10 N5 122.1(2) . .
N5 C10 N1 119.8(2) . 10
N5 C10 N1 119.8(2) . .
N1 C10 N1 118.6(5) 10 .

loop_
_geom_bond_atom_site_label_1
_geom_bond_atom_site_label_2
_geom_bond_distance
_geom_bond_site_symmetry_2
Mo N1A 2.098(5) .
Mo N1A 2.098(5) 2
Mo N1A 2.098(5) 4
Mo N1A 2.098(5) 3
Mo N1 2.117(5) 2
Mo N1 2.117(5) 4
Mo N1 2.117(5) 3
Mo N1 2.117(5) .
Mo Mo 2.1708(8) 9
N1 C10 1.386(5) .
N1 C2 1.468(7) .
C2 C3 1.494(8) .
C2 H1 0.99 .
C2 H2 0.99 .
C3 C4 1.578(7) .
C3 H3 0.99 .
C3 H4 0.99 .
N1A C10 1.316(5) .
N1A C2A 1.447(6) .
C2A C3A 1.469(8) .
C2A H5 0.99 .
C2A H6 0.99 .
C3A C4 1.491(8) .
C3A H7 0.99 .
C3A H8 0.99 .
C4 N5 1.458(3) .
C4 H9 0.99 .
C4 H10 0.99 .
C4 H11 0.99 .
C4 H12 0.99 .
N5 C10 1.356(4) .
N5 C4 1.458(3) 10
C10 N1A 1.316(5) 10
C10 N1 1.386(5) 10

loop_
_geom_torsion_atom_site_label_1
_geom_torsion_atom_site_label_2
_geom_torsion_atom_site_label_3
_geom_torsion_atom_site_label_4
_geom_torsion
_geom_torsion_site_symmetry_1
_geom_torsion_site_symmetry_4
N1A Mo N1 C10 -64.1(15) . .
N1A Mo N1 C10 122.4(9) 2 .
N1A Mo N1 C10 100.6(4) 4 .
N1A Mo N1 C10 -80.4(4) 3 .
N1 Mo N1 C10 -169.5(4) 2 .
N1 Mo N1 C10 103.4(4) 4 .
N1 Mo N1 C10 -82.3(4) 3 .
Mo Mo N1 C10 10.5(4) 9 .
N1A Mo N1 C2 116.4(18) . .
N1A Mo N1 C2 -57.1(10) 2 .
N1A Mo N1 C2 -78.9(5) 4 .
N1A Mo N1 C2 100.1(5) 3 .
N1 Mo N1 C2 11.0(5) 2 .
N1 Mo N1 C2 -76.1(5) 4 .
N1 Mo N1 C2 98.1(5) 3 .
Mo Mo N1 C2 -169.0(5) 9 .
C10 N1 C2 C3 44.3(7) . .
Mo N1 C2 C3 -136.2(5) . .
N1 C2 C3 C4 -62.3(6) . .
N1A Mo N1A C10 170.6(4) 2 .
N1A Mo N1A C10 81.1(5) 4 .
N1A Mo N1A C10 -99.9(4) 3 .
N1 Mo N1A C10 -121.4(7) 2 .
N1 Mo N1A C10 83.6(5) 4 .
N1 Mo N1A C10 -102.2(4) 3 .
N1 Mo N1A C10 96.3(17) . .
Mo Mo N1A C10 -9.4(4) 9 .
N1A Mo N1A C2A -14.7(5) 2 .
N1A Mo N1A C2A -104.2(5) 4 .
N1A Mo N1A C2A 74.8(5) 3 .
N1 Mo N1A C2A 53.3(12) 2 .
N1 Mo N1A C2A -101.7(5) 4 .
N1 Mo N1A C2A 72.5(5) 3 .
N1 Mo N1A C2A -89.0(17) . .
Mo Mo N1A C2A 165.3(5) 9 .
C10 N1A C2A C3A -43.2(8) . .
Mo N1A C2A C3A 141.9(5) . .
N1A C2A C3A C4 62.6(7) . .
C2A C3A C4 N5 -46.2(6) . .
C2A C3A C4 C3 54.0(8) . .
C2 C3 C4 N5 47.2(6) . .
C2 C3 C4 C3A -42.5(8) . .
C3A C4 N5 C10 14.5(6) . .
C3 C4 N5 C10 -13.1(5) . .
C3A C4 N5 C4 -168.3(3) . 10
C3 C4 N5 C4 164.1(3) . 10
C2A N1A C10 N1A -157.6(3) . 10
Mo N1A C10 N1A 17.5(8) . 10
C2A N1A C10 N5 8.2(7) . .
Mo N1A C10 N5 -176.7(3) . .
C2A N1A C10 N1 -171.9(4) . 10
Mo N1A C10 N1 3.2(7) . 10
C2A N1A C10 N1 92.5(16) . .
Mo N1A C10 N1 -92.4(16) . .
C4 N5 C10 N1A -6.1(6) 10 10
C4 N5 C10 N1A 170.8(4) . 10
C4 N5 C10 N1A -170.8(4) 10 .
C4 N5 C10 N1A 6.1(6) . .
C4 N5 C10 N1 9.3(6) 10 10
C4 N5 C10 N1 -173.8(4) . 10
C4 N5 C10 N1 173.8(4) 10 .
C4 N5 C10 N1 -9.3(6) . .
C2 N1 C10 N1A 173.8(4) . 10
Mo N1 C10 N1A -5.7(6) . 10
C2 N1 C10 N1A -109.8(17) . .
Mo N1 C10 N1A 70.7(15) . .
C2 N1 C10 N5 -6.1(7) . .
Mo N1 C10 N5 174.3(3) . .
C2 N1 C10 N1 158.6(3) . 10
Mo N1 C10 N1 -20.9(7) . 10
